data_4036673
loop_
_publ_author_name
'M\'as-Montoya, Miriam'
'Usea, Laura'
'Espinosa Ferao, Arturo'
'Montenegro, Mar\'ia F'
'Ram\'irez de Arellano, Carmen'
'T\'arraga, Alberto'
'Rodr\'iguez-L\'opez, Jos\'e N'
'Curiel, David'

_publ_section_title
;
 Single Heteroatom Fine-Tuning of the Emissive Properties in Organoboron
 Complexes with 7-(Azaheteroaryl)indole Systems.
;
_journal_issue 8
_journal_name_full 'The Journal of organic chemistry'
_journal_page_first 3296
_journal_page_last 3302
_journal_paper_doi 10.1021/acs.joc.6b00265
_journal_volume 81
_journal_year 2016
_chemical_formula_sum 'C35 H36 B N3'
_chemical_formula_weight 509.48
_space_group_crystal_system orthorhombic
_space_group_IT_number 61
_space_group_name_Hall '-P 2ac 2ab'
_space_group_name_H-M_alt 'P b c a'
_atom_sites_solution_hydrogens geom
_audit_creation_method SHELXL-2014/7
_cell_angle_alpha 90
_cell_angle_beta 90
_cell_angle_gamma 90
_cell_formula_units_Z 8
_cell_length_a 12.742(3)
_cell_length_b 14.710(3)
_cell_length_c 29.880(6)
_cell_measurement_reflns_used 590
_cell_measurement_temperature 120(2)
_cell_measurement_theta_max 29.0249
_cell_measurement_theta_min 3.1534
_cell_volume 5601(2)
_computing_cell_refinement 'CrysAlisPro (Agilent Technologies,2014)'
_computing_data_collection 'CrysAlisPro (Agilent Technologies,2014)'
_computing_data_reduction 'CrysAlisPro (Agilent Technologies,2014)'
_computing_molecular_graphics 'CrystalMaker(CM Software 2014)'
_computing_publication_material 'SHELXL-2014/7 (Sheldrick, 2014)'
_computing_structure_refinement 'SHELXL-2014/7 (Sheldrick, 2014)'
_computing_structure_solution 'SHELXS-2012 (Sheldrick, 2012)'
_diffrn_ambient_temperature 120(2)
_diffrn_detector_area_resol_mean 16.0267
_diffrn_measured_fraction_theta_full 0.998
_diffrn_measured_fraction_theta_max 0.998
_diffrn_measurement_device_type 'SuperNova, Oxford Diffraction'
_diffrn_measurement_method \w-scan
_diffrn_radiation_type MoK\a
_diffrn_radiation_wavelength 0.71073
_diffrn_reflns_av_R_equivalents 0.1764
_diffrn_reflns_av_unetI/netI 0.2595
_diffrn_reflns_Laue_measured_fraction_full 0.998
_diffrn_reflns_Laue_measured_fraction_max 0.998
_diffrn_reflns_limit_h_max 15
_diffrn_reflns_limit_h_min -9
_diffrn_reflns_limit_k_max 11
_diffrn_reflns_limit_k_min -17
_diffrn_reflns_limit_l_max 26
_diffrn_reflns_limit_l_min -35
_diffrn_reflns_number 16954
_diffrn_reflns_point_group_measured_fraction_full 0.998
_diffrn_reflns_point_group_measured_fraction_max 0.998
_diffrn_reflns_theta_full 25.000
_diffrn_reflns_theta_max 25.026
_diffrn_reflns_theta_min 3.161
_diffrn_source 'SuperNova (Mo) X-ray Source'
_exptl_absorpt_coefficient_mu 0.070
_exptl_absorpt_correction_T_max 1.00000
_exptl_absorpt_correction_T_min 0.68207
_exptl_absorpt_correction_type multi-scan
_exptl_absorpt_process_details
;
CrysAlisPro, Agilent Technologies,
Version 1.171.35.19 (release 27-10-2011 CrysAlis171 .NET)
(compiled Oct 27 2011,15:02:11)
Empirical absorption correction using spherical harmonics,
implemented in SCALE3 ABSPACK scaling algorithm.
;
_exptl_crystal_colour yellow
_exptl_crystal_density_diffrn 1.208
_exptl_crystal_description prism
_exptl_crystal_F_000 2176
_exptl_crystal_size_max 0.15
_exptl_crystal_size_mid 0.07
_exptl_crystal_size_min 0.03
_refine_diff_density_max 0.392
_refine_diff_density_min -0.312
_refine_diff_density_rms 0.084
_refine_ls_extinction_coef 0.0020(6)
_refine_ls_extinction_expression Fc^*^=kFc[1+0.001xFc^2^\l^3^/sin(2\q)]^-1/4^
_refine_ls_extinction_method 'SHELXL-2014/7 (Sheldrick 2014)'
_refine_ls_goodness_of_fit_ref 0.986
_refine_ls_hydrogen_treatment constr
_refine_ls_matrix_type full
_refine_ls_number_parameters 354
_refine_ls_number_reflns 4947
_refine_ls_number_restraints 0
_refine_ls_restrained_S_all 0.986
_refine_ls_R_factor_all 0.2488
_refine_ls_R_factor_gt 0.1087
_refine_ls_shift/su_max 0.000
_refine_ls_shift/su_mean 0.000
_refine_ls_structure_factor_coef Fsqd
_refine_ls_weighting_details 'w=1/[\s^2^(Fo^2^)+(0.1098P)^2^] where P=(Fo^2^+2Fc^2^)/3'
_refine_ls_weighting_scheme calc
_refine_ls_wR_factor_gt 0.2289
_refine_ls_wR_factor_ref 0.3150
_reflns_Friedel_coverage 0.000
_reflns_number_gt 1904
_reflns_number_total 4947
_reflns_threshold_expression 'I > 2\s(I)'
_cod_data_source_file jo6b00265_si_003.cif
_cod_data_source_block DCC_lu15H84
_cod_original_cell_volume 5600.9(19)
_cod_database_code 4036673
_shelx_shelxl_version_number 2014/7
_shelx_space_group_comment
;
The symmetry employed for this shelxl refinement is uniquely defined
by the following loop, which should always be used as a source of
symmetry information in preference to the above space-group names.
They are only intended as comments.
;

loop_
_space_group_symop_operation_xyz
'x, y, z'
'-x+1/2, -y, z+1/2'
'-x, y+1/2, -z+1/2'
'x+1/2, -y+1/2, -z'
'-x, -y, -z'
'x-1/2, y, -z-1/2'
'x, -y-1/2, z-1/2'
'-x-1/2, y-1/2, z'

loop_
_atom_site_label
_atom_site_type_symbol
_atom_site_fract_x
_atom_site_fract_y
_atom_site_fract_z
_atom_site_U_iso_or_equiv
_atom_site_adp_type
_atom_site_occupancy
_atom_site_site_symmetry_order
_atom_site_calc_flag
_atom_site_refinement_flags_posn
_atom_site_refinement_flags_adp
B1 B 0.9120(5) 0.2191(4) 0.3551(2) 0.0228(17) Uani 1 1 d . .
N1 N 0.8587(4) 0.2405(3) 0.30784(16) 0.0185(12) Uani 1 1 d . .
C2 C 0.8896(4) 0.2095(3) 0.26713(19) 0.0170(14) Uani 1 1 d . .
N3 N 0.8210(4) 0.2385(3) 0.23520(17) 0.0234(13) Uani 1 1 d . .
C4 C 0.6600(5) 0.3370(4) 0.2379(2) 0.0282(16) Uani 1 1 d . .
H4 H 0.6440 0.3339 0.2069 0.034 Uiso 1 1 calc R U
C5 C 0.5994(5) 0.3878(4) 0.2679(2) 0.0280(16) Uani 1 1 d . .
H5 H 0.5397 0.4197 0.2571 0.034 Uiso 1 1 calc R U
C6 C 0.6248(5) 0.3926(4) 0.3135(2) 0.0327(18) Uani 1 1 d . .
H6 H 0.5830 0.4290 0.3328 0.039 Uiso 1 1 calc R U
C7 C 0.7097(5) 0.3453(4) 0.3310(2) 0.0288(16) Uani 1 1 d . .
H7 H 0.7262 0.3478 0.3620 0.035 Uiso 1 1 calc R U
C8 C 0.7453(5) 0.2914(4) 0.2563(2) 0.0262(15) Uani 1 1 d . .
C9 C 0.7697(5) 0.2940(3) 0.3014(2) 0.0231(15) Uani 1 1 d . .
N11 N 0.9861(4) 0.1374(3) 0.34411(17) 0.0257(13) Uani 1 1 d . .
C12 C 1.0480(5) 0.0857(4) 0.3730(2) 0.0326(17) Uani 1 1 d . .
H12 H 1.0401 0.0849 0.4046 0.039 Uiso 1 1 calc R U
C13 C 1.1215(5) 0.0363(4) 0.3502(2) 0.0350(18) Uani 1 1 d . .
H13 H 1.1725 -0.0030 0.3629 0.042 Uiso 1 1 calc R U
C14 C 1.1553(5) 0.0315(4) 0.2639(2) 0.0329(17) Uani 1 1 d . .
H14 H 1.2119 -0.0106 0.2636 0.040 Uiso 1 1 calc R U
C15 C 1.1200(5) 0.0702(4) 0.2245(2) 0.0327(17) Uani 1 1 d . .
H15 H 1.1555 0.0558 0.1974 0.039 Uiso 1 1 calc R U
C16 C 1.0345(5) 0.1295(4) 0.2227(2) 0.0328(17) Uani 1 1 d . .
H16 H 1.0128 0.1538 0.1948 0.039 Uiso 1 1 calc R U
C17 C 0.9806(5) 0.1532(3) 0.2620(2) 0.0189(14) Uani 1 1 d . .
C18 C 1.1069(5) 0.0550(4) 0.3037(2) 0.0264(16) Uani 1 1 d . .
C19 C 1.0219(5) 0.1185(4) 0.3022(2) 0.0261(16) Uani 1 1 d . .
C21 C 0.8261(5) 0.1833(4) 0.3903(2) 0.0257(15) Uani 1 1 d . .
C22 C 0.7682(5) 0.1045(4) 0.3805(2) 0.0339(17) Uani 1 1 d . .
H22 H 0.7839 0.0726 0.3537 0.041 Uiso 1 1 calc R U
C23 C 0.6892(6) 0.0705(5) 0.4078(2) 0.0410(19) Uani 1 1 d . .
H23 H 0.6521 0.0171 0.3995 0.049 Uiso 1 1 calc R U
C24 C 0.6652(6) 0.1147(4) 0.4469(3) 0.045(2) Uani 1 1 d . .
H24 H 0.6096 0.0936 0.4654 0.053 Uiso 1 1 calc R U
C25 C 0.7238(6) 0.1914(4) 0.4593(2) 0.0412(19) Uani 1 1 d . .
H25 H 0.7107 0.2200 0.4872 0.049 Uiso 1 1 calc R U
C26 C 0.8008(5) 0.2258(4) 0.4310(2) 0.0332(17) Uani 1 1 d . .
H26 H 0.8373 0.2795 0.4394 0.040 Uiso 1 1 calc R U
C31 C 0.9813(5) 0.3059(4) 0.3715(2) 0.0236(15) Uani 1 1 d . .
C32 C 1.0419(5) 0.3019(4) 0.4107(2) 0.0360(18) Uani 1 1 d . .
H32 H 1.0403 0.2477 0.4280 0.043 Uiso 1 1 calc R U
C33 C 1.1038(5) 0.3730(4) 0.4253(2) 0.0382(18) Uani 1 1 d . .
H33 H 1.1436 0.3677 0.4520 0.046 Uiso 1 1 calc R U
C34 C 1.1071(5) 0.4531(4) 0.4001(2) 0.0337(18) Uani 1 1 d . .
H34 H 1.1503 0.5023 0.4093 0.040 Uiso 1 1 calc R U
C35 C 1.0483(5) 0.4602(4) 0.3623(2) 0.0337(17) Uani 1 1 d . .
H35 H 1.0490 0.5150 0.3455 0.040 Uiso 1 1 calc R U
C36 C 0.9863(5) 0.3866(3) 0.3479(2) 0.0255(15) Uani 1 1 d . .
H36 H 0.9467 0.3925 0.3211 0.031 Uiso 1 1 calc R U
C41 C 0.8121(5) 0.2076(4) 0.18861(19) 0.0256(15) Uani 1 1 d . .
H41A H 0.7369 0.1991 0.1815 0.031 Uiso 1 1 calc R U
H41B H 0.8466 0.1475 0.1860 0.031 Uiso 1 1 calc R U
C42 C 0.8595(6) 0.2708(4) 0.1540(2) 0.0322(17) Uani 1 1 d . .
H42A H 0.9315 0.2880 0.1632 0.039 Uiso 1 1 calc R U
H42B H 0.8169 0.3269 0.1519 0.039 Uiso 1 1 calc R U
C43 C 0.8627(6) 0.2234(4) 0.1084(2) 0.0383(18) Uani 1 1 d . .
H43A H 0.9144 0.1733 0.1100 0.046 Uiso 1 1 calc R U
H43B H 0.7931 0.1957 0.1028 0.046 Uiso 1 1 calc R U
C44 C 0.8903(6) 0.2827(4) 0.0687(2) 0.0406(19) Uani 1 1 d . .
H44A H 0.8339 0.3281 0.0645 0.049 Uiso 1 1 calc R U
H44B H 0.8922 0.2441 0.0415 0.049 Uiso 1 1 calc R U
C45 C 0.9941(6) 0.3324(4) 0.0725(2) 0.0411(18) Uani 1 1 d . .
H45A H 1.0472 0.2907 0.0853 0.049 Uiso 1 1 calc R U
H45B H 0.9859 0.3842 0.0933 0.049 Uiso 1 1 calc R U
C46 C 1.0342(6) 0.3683(5) 0.0266(2) 0.048(2) Uani 1 1 d . .
H46A H 1.0490 0.3160 0.0068 0.057 Uiso 1 1 calc R U
H46B H 0.9784 0.4052 0.0125 0.057 Uiso 1 1 calc R U
C47 C 1.1324(5) 0.4255(4) 0.0311(2) 0.0377(18) Uani 1 1 d . .
H47A H 1.1829 0.3938 0.0508 0.045 Uiso 1 1 calc R U
H47B H 1.1142 0.4842 0.0453 0.045 Uiso 1 1 calc R U
C48 C 1.1844(6) 0.4437(5) -0.0146(2) 0.054(2) Uani 1 1 d . .
H48A H 1.2064 0.3860 -0.0280 0.070 Uiso 1 1 calc R U
H48B H 1.2458 0.4829 -0.0104 0.070 Uiso 1 1 calc R U
H48C H 1.1341 0.4739 -0.0344 0.070 Uiso 1 1 calc R U

loop_
_atom_site_aniso_label
_atom_site_aniso_U_11
_atom_site_aniso_U_22
_atom_site_aniso_U_33
_atom_site_aniso_U_23
_atom_site_aniso_U_13
_atom_site_aniso_U_12
B1 0.011(4) 0.036(4) 0.021(4) 0.008(3) -0.004(3) 0.006(3)
N1 0.015(3) 0.021(2) 0.020(3) 0.000(2) 0.002(3) 0.003(2)
C2 0.011(3) 0.022(3) 0.018(3) -0.003(2) 0.002(3) -0.007(3)
N3 0.023(3) 0.025(3) 0.023(3) 0.001(2) -0.002(3) -0.001(2)
C4 0.024(4) 0.025(3) 0.035(4) 0.002(3) -0.003(4) -0.005(3)
C5 0.021(4) 0.026(3) 0.037(4) 0.006(3) -0.005(4) -0.008(3)
C6 0.029(4) 0.026(3) 0.043(5) -0.005(3) 0.007(4) 0.005(3)
C7 0.025(4) 0.027(3) 0.035(4) -0.003(3) 0.003(4) -0.001(3)
C8 0.023(4) 0.027(3) 0.029(4) 0.005(3) 0.004(4) -0.005(3)
C9 0.020(4) 0.020(3) 0.029(4) 0.001(3) 0.000(3) 0.001(3)
N11 0.021(3) 0.024(3) 0.032(3) 0.001(2) -0.001(3) 0.004(2)
C12 0.024(4) 0.030(3) 0.044(4) 0.004(3) -0.005(4) -0.004(3)
C13 0.028(4) 0.026(3) 0.051(5) 0.000(3) -0.015(4) 0.004(3)
C14 0.024(4) 0.025(3) 0.050(5) -0.007(3) 0.005(4) 0.005(3)
C15 0.027(4) 0.030(4) 0.041(5) -0.008(3) 0.005(4) -0.004(3)
C16 0.026(4) 0.037(4) 0.035(4) -0.007(3) -0.002(4) -0.005(3)
C17 0.017(4) 0.013(3) 0.026(4) 0.002(2) -0.007(3) 0.004(3)
C18 0.018(4) 0.020(3) 0.042(4) -0.003(3) -0.004(3) 0.007(3)
C19 0.015(4) 0.023(3) 0.040(4) -0.001(3) -0.006(3) -0.003(3)
C21 0.025(4) 0.022(3) 0.029(4) 0.003(3) 0.002(3) 0.010(3)
C22 0.029(4) 0.038(4) 0.035(4) -0.006(3) -0.003(4) -0.005(3)
C23 0.030(4) 0.053(4) 0.040(5) 0.009(4) -0.008(4) -0.013(4)
C24 0.041(5) 0.048(4) 0.045(5) 0.014(4) 0.005(4) -0.003(4)
C25 0.043(5) 0.049(4) 0.031(4) 0.004(3) 0.002(4) 0.007(4)
C26 0.036(5) 0.028(3) 0.035(4) -0.004(3) -0.002(4) 0.006(3)
C31 0.024(4) 0.023(3) 0.024(3) 0.002(3) 0.003(3) 0.007(3)
C32 0.040(5) 0.029(3) 0.039(4) 0.009(3) -0.012(4) -0.010(3)
C33 0.041(5) 0.042(4) 0.032(4) 0.004(3) -0.020(4) -0.004(3)
C34 0.026(4) 0.030(4) 0.044(5) -0.016(3) -0.002(4) -0.005(3)
C35 0.031(4) 0.037(4) 0.033(4) 0.007(3) -0.001(4) 0.001(3)
C36 0.023(4) 0.026(3) 0.028(4) -0.003(3) 0.008(3) -0.001(3)
C41 0.028(4) 0.030(3) 0.019(3) -0.001(3) -0.005(3) -0.004(3)
C42 0.045(5) 0.028(3) 0.023(4) 0.000(3) 0.006(4) -0.003(3)
C43 0.032(4) 0.055(4) 0.028(4) 0.000(3) 0.004(4) -0.006(3)
C44 0.041(5) 0.058(4) 0.022(4) 0.002(3) -0.003(4) -0.012(4)
C45 0.051(5) 0.043(4) 0.029(4) 0.002(3) 0.000(4) -0.005(4)
C46 0.059(6) 0.059(4) 0.025(4) -0.002(3) -0.006(4) 0.004(4)
C47 0.028(4) 0.039(4) 0.046(5) 0.001(3) 0.006(4) -0.004(3)
C48 0.068(6) 0.061(4) 0.034(4) -0.009(4) 0.016(5) -0.020(4)

loop_
_atom_type_symbol
_atom_type_description
_atom_type_scat_dispersion_real
_atom_type_scat_dispersion_imag
_atom_type_scat_source
C C 0.0033 0.0016 'International Tables Vol C Tables 4.2.6.8 and 6.1.1.4'
H H 0.0000 0.0000 'International Tables Vol C Tables 4.2.6.8 and 6.1.1.4'
B B 0.0013 0.0007 'International Tables Vol C Tables 4.2.6.8 and 6.1.1.4'
N N 0.0061 0.0033 'International Tables Vol C Tables 4.2.6.8 and 6.1.1.4'

loop_
_geom_angle_atom_site_label_1
_geom_angle_atom_site_label_2
_geom_angle_atom_site_label_3
_geom_angle
N11 B1 N1 102.8(5)
N11 B1 C21 107.3(4)
N1 B1 C21 110.7(5)
N11 B1 C31 109.8(5)
N1 B1 C31 109.9(4)
C21 B1 C31 115.5(5)
C2 N1 C9 107.6(5)
C2 N1 B1 127.0(5)
C9 N1 B1 125.4(5)
N1 C2 N3 109.6(5)
N1 C2 C17 121.7(5)
N3 C2 C17 128.6(5)
C2 N3 C8 107.6(5)
C2 N3 C41 128.0(5)
C8 N3 C41 123.4(5)
C8 C4 C5 115.8(6)
C4 C5 C6 121.4(6)
C7 C6 C5 121.3(6)
C6 C7 C9 117.5(6)
C9 C8 C4 123.2(6)
C9 C8 N3 107.5(5)
C4 C8 N3 129.2(6)
C8 C9 C7 120.7(6)
C8 C9 N1 107.6(5)
C7 C9 N1 131.7(6)
C19 N11 C12 105.5(5)
C19 N11 B1 123.6(5)
C12 N11 B1 129.1(5)
C13 C12 N11 111.8(6)
C12 C13 C18 107.0(6)
C15 C14 C18 119.0(6)
C14 C15 C16 122.9(7)
C15 C16 C17 120.4(6)
C16 C17 C19 116.2(5)
C16 C17 C2 129.1(6)
C19 C17 C2 114.8(5)
C14 C18 C13 136.9(6)
C14 C18 C19 118.3(6)
C13 C18 C19 104.7(6)
N11 C19 C17 125.9(6)
N11 C19 C18 111.0(6)
C17 C19 C18 123.0(6)
C26 C21 C22 115.3(6)
C26 C21 B1 125.2(5)
C22 C21 B1 119.5(6)
C23 C22 C21 123.7(6)
C24 C23 C22 119.5(7)
C23 C24 C25 119.1(7)
C26 C25 C24 120.6(7)
C25 C26 C21 121.7(6)
C36 C31 C32 115.9(5)
C36 C31 B1 123.0(6)
C32 C31 B1 121.1(5)
C33 C32 C31 123.1(6)
C32 C33 C34 119.1(6)
C35 C34 C33 119.7(6)
C34 C35 C36 120.3(6)
C31 C36 C35 122.0(6)
N3 C41 C42 115.2(4)
C41 C42 C43 109.8(5)
C44 C43 C42 116.2(5)
C43 C44 C45 114.9(6)
C44 C45 C46 112.6(6)
C47 C46 C45 112.5(6)
C46 C47 C48 112.0(6)

loop_
_geom_bond_atom_site_label_1
_geom_bond_atom_site_label_2
_geom_bond_distance
B1 N11 1.563(8)
B1 N1 1.600(8)
B1 C21 1.607(9)
B1 C31 1.627(9)
N1 C2 1.357(7)
N1 C9 1.393(7)
C2 N3 1.362(7)
C2 C17 1.434(8)
N3 C8 1.391(7)
N3 C41 1.469(7)
C4 C8 1.390(8)
C4 C5 1.400(8)
C5 C6 1.402(9)
C6 C7 1.388(8)
C7 C9 1.391(8)
C8 C9 1.382(8)
N11 C19 1.361(8)
N11 C12 1.394(7)
C12 C13 1.366(8)
C13 C18 1.430(9)
C14 C15 1.383(9)
C14 C18 1.384(9)
C15 C16 1.396(8)
C16 C17 1.404(8)
C17 C19 1.409(8)
C18 C19 1.431(8)
C21 C26 1.404(8)
C21 C22 1.405(8)
C22 C23 1.389(9)
C23 C24 1.371(9)
C24 C25 1.402(9)
C25 C26 1.392(9)
C31 C36 1.383(7)
C31 C32 1.405(8)
C32 C33 1.381(8)
C33 C34 1.398(8)
C34 C35 1.360(8)
C35 C36 1.408(8)
C41 C42 1.515(8)
C42 C43 1.534(8)
C43 C44 1.514(8)
C44 C45 1.515(9)
C45 C46 1.556(9)
C46 C47 1.513(9)
C47 C48 1.541(9)
